data_1551252
loop_
_publ_author_name
'H\"afliger, Joel'
'Pitts, Cody Ross'
'Bornemann, Dustin'
'K\"aser, Roland'
'Santschi, Nico'
'Charpentier, Julie'
'Otth, Elisabeth'
'Trapp, Nils'
'Verel, Ren\'e'
'L\"uthi, Hans Peter'
'Togni, Antonio'

_publ_section_title
;
 Substituent-controlled, Mild Oxidative Fluorination of Iodoarenes:
 Synthesis and Structural Study of Aryl I(III)- and I(V)-Fluorides
;
_journal_name_full 'Chemical Science'
_journal_paper_doi 10.1039/C9SC02162K
_journal_year 2019
_chemical_formula_moiety 'C10 H9 Br F3 I'
_chemical_formula_sum 'C10 H9 Br F3 I'
_chemical_formula_weight 392.98
_chemical_name_systematic (4-Bromo-8-fluoro-5,6,7,8-tetrahydronaphthalen-1-yl)difluoro-\l3-iodane
_chemical_properties_physical Moisture-sensitive
_space_group_crystal_system monoclinic
_space_group_IT_number 15
_space_group_name_Hall '-C 2yc'
_space_group_name_H-M_alt 'C 1 2/c 1'
_symmetry_space_group_name_Hall '-C 2yc'
_symmetry_space_group_name_H-M 'C 1 2/c 1'
_atom_sites_solution_hydrogens geom
_atom_sites_solution_primary dual
_audit_creation_date 2019-02-25
_audit_creation_method
;
Olex2 1.2
(compiled 2018.05.29 svn.r3508 for OlexSys, GUI svn.r5506)
;
_audit_update_record
;
2019-04-30 deposited with the CCDC.    2019-05-24 downloaded from the CCDC.
;
_cell_angle_alpha 90
_cell_angle_beta 134.610(17)
_cell_angle_gamma 90
_cell_formula_units_Z 8
_cell_length_a 23.483(2)
_cell_length_b 8.4119(3)
_cell_length_c 15.9818(15)
_cell_measurement_reflns_used 7333
_cell_measurement_temperature 100.0(1)
_cell_measurement_theta_max 77.7190
_cell_measurement_theta_min 5.5340
_cell_volume 2247.5(7)
_computing_cell_refinement 'CrysAlisPro 1.171.39.31d (Rigaku OD, 2017)'
_computing_data_collection 'CrysAlisPro 1.171.39.31d (Rigaku OD, 2017)'
_computing_data_reduction 'CrysAlisPro 1.171.39.31d (Rigaku OD, 2017)'
_computing_molecular_graphics 'Olex2 (Dolomanov et al., 2009)'
_computing_publication_material 'Olex2 (Dolomanov et al., 2009)'
_computing_structure_refinement 'ShelXL (Sheldrick, 2015)'
_computing_structure_solution 'ShelXT (Sheldrick, 2015)'
_diffrn_ambient_environment N~2~
_diffrn_ambient_temperature 100.0(1)
_diffrn_detector 'CCD plate'
_diffrn_detector_type 'Pilatus 300K'
_diffrn_measured_fraction_theta_full 1.000
_diffrn_measured_fraction_theta_max 0.985
_diffrn_measurement_details
;
List of Runs (angles in degrees, time in seconds):

  # Type    Start    End  Width  t~exp~   \w     \q     \k     \f   Frames
#--------------------------------------------------------------------------
  1  \w     84.00 170.00   0.50    1.10    --  105.75  77.00  90.00  172
  2  \w     84.00 170.00   0.50    1.10    --  105.75  77.00   0.00  172
  3  \w     92.00 176.00   0.50    1.10    --  105.75  57.00 -30.00  168
  4  \w     98.00 178.00   0.50    1.10    --  105.75  38.00 -60.00  160
  5  \w     98.00 178.00   0.50    1.10    --  105.75  38.00-120.00  160
  6  \w     98.00 178.00   0.50    1.10    --  105.75  38.00-180.00  160
  7  \w    -68.00  20.00   0.50    0.27    --    0.88   0.00-180.00  176
  8  \w    -83.00   1.00   0.50    1.10    --  -70.00  57.00  30.00  168
  9  \w    -22.00  64.00   0.50    0.27    --   -0.88  77.00 120.00  172
 10  \w     38.00 111.00   0.50    1.10    --  105.75 -99.00  60.00  146
 11  \w     41.00 127.00   0.50    1.10    --  105.75 -77.00-120.00  172
 12  \w     35.00 119.00   0.50    1.10    --  105.75 -57.00-120.00  168
 13  \w     35.00 119.00   0.50    1.10    --  105.75 -57.00  90.00  168
 14  \w    -69.00  14.00   0.50    0.27    --    0.88 -57.00   0.00  166
 15  \w    -75.00   8.00   0.50    0.27    --   -0.88 -19.00  30.00  166
 16  \w   -134.00 -48.00   0.50    1.10    --  -70.00 -77.00  90.00  172
 17  \w   -140.00 -66.00   0.50    1.10    --  -70.00-130.00 169.00  148
 18  \w   -134.00 -62.00   0.50    1.10    --  -70.00 -77.00-180.00  144
;
_diffrn_measurement_device 'four-circle diffractometer'
_diffrn_measurement_device_type 'XtaLAB Synergy, Dualflex, Pilatus 300K'
_diffrn_measurement_method '\w scans'
_diffrn_orient_matrix_type 'CrysAlisPro convention (1999,Acta A55,543-557)'
_diffrn_orient_matrix_UB_11 -0.0829433000
_diffrn_orient_matrix_UB_12 0.0726918000
_diffrn_orient_matrix_UB_13 -0.0682971000
_diffrn_orient_matrix_UB_21 -0.0400031000
_diffrn_orient_matrix_UB_22 -0.1442049000
_diffrn_orient_matrix_UB_23 -0.0834916000
_diffrn_orient_matrix_UB_31 -0.0030605000
_diffrn_orient_matrix_UB_32 -0.0865388000
_diffrn_orient_matrix_UB_33 0.0817089000
_diffrn_radiation_monochromator mirror
_diffrn_radiation_probe x-ray
_diffrn_radiation_type CuK\a
_diffrn_radiation_wavelength 1.54184
_diffrn_reflns_av_R_equivalents 0.0334
_diffrn_reflns_av_unetI/netI 0.0188
_diffrn_reflns_Laue_measured_fraction_full 1.000
_diffrn_reflns_Laue_measured_fraction_max 0.985
_diffrn_reflns_limit_h_max 29
_diffrn_reflns_limit_h_min -28
_diffrn_reflns_limit_k_max 10
_diffrn_reflns_limit_k_min -10
_diffrn_reflns_limit_l_max 20
_diffrn_reflns_limit_l_min -18
_diffrn_reflns_number 11254
_diffrn_reflns_point_group_measured_fraction_full 1.000
_diffrn_reflns_point_group_measured_fraction_max 0.985
_diffrn_reflns_theta_full 67.684
_diffrn_reflns_theta_max 78.444
_diffrn_reflns_theta_min 5.292
_diffrn_source 'micro-focus sealed X-ray tube'
_diffrn_source_type 'PhotonJet (Cu) X-ray Source'
_exptl_absorpt_coefficient_mu 26.661
_exptl_absorpt_correction_T_max 0.821
_exptl_absorpt_correction_T_min 0.086
_exptl_absorpt_correction_type gaussian
_exptl_absorpt_process_details
;
CrysAlisPro 1.171.39.31d (Rigaku Oxford Diffraction, 2017)
Numerical absorption correction based on gaussian integration over
            a multifaceted crystal model
Empirical absorption correction using spherical harmonics,
 implemented in SCALE3 ABSPACK scaling algorithm.
;
_exptl_crystal_colour 'clear colourless'
_exptl_crystal_colour_lustre clear
_exptl_crystal_colour_primary colourless
_exptl_crystal_density_diffrn 2.323
_exptl_crystal_description plate
_exptl_crystal_F_000 1472
_exptl_crystal_recrystallization_method 'Re-crystallisation from solvent: DCM/n-hexane'
_exptl_crystal_size_max 0.129
_exptl_crystal_size_mid 0.108
_exptl_crystal_size_min 0.014
_refine_diff_density_max 0.981
_refine_diff_density_min -1.493
_refine_diff_density_rms 0.128
_refine_ls_extinction_method none
_refine_ls_goodness_of_fit_ref 1.109
_refine_ls_hydrogen_treatment constr
_refine_ls_matrix_type full
_refine_ls_number_parameters 173
_refine_ls_number_reflns 2383
_refine_ls_number_restraints 86
_refine_ls_restrained_S_all 1.090
_refine_ls_R_factor_all 0.0322
_refine_ls_R_factor_gt 0.0310
_refine_ls_shift/su_max 0.001
_refine_ls_shift/su_mean 0.000
_refine_ls_structure_factor_coef Fsqd
_refine_ls_weighting_details 'w=1/[\s^2^(Fo^2^)+(0.0453P)^2^+12.0548P] where P=(Fo^2^+2Fc^2^)/3'
_refine_ls_weighting_scheme calc
_refine_ls_wR_factor_gt 0.0841
_refine_ls_wR_factor_ref 0.0848
_reflns_Friedel_coverage 0.000
_reflns_number_gt 2271
_reflns_number_total 2383
_reflns_threshold_expression 'I > 2\s(I)'
_cod_data_source_file c9sc02162k2.cif
_cod_data_source_block lac250219_1_1
_cod_original_cell_volume 2247.4(6)
_cod_database_code 1551252
_shelx_shelxl_version_number 2018/3
_chemical_oxdiff_formula C10H9BrF3I
_shelx_space_group_comment
;
The symmetry employed for this shelxl refinement is uniquely defined
by the following loop, which should always be used as a source of
symmetry information in preference to the above space-group names.
They are only intended as comments.
;
_reflns_odcompleteness_completeness 99.95
_reflns_odcompleteness_iscentric 1
_reflns_odcompleteness_theta 66.97
_olex2_refinement_description
;
1. Fixed Uiso
 At 1.2 times of:
  All C(H) groups, All C(H,H) groups, All C(H,H,H,H) groups
2. Restrained distances
 C9-C8 \\sim C9A-C8A
 with sigma of 0.02
 C8A-C7 \\sim C8-C7
 with sigma of 0.02
 F3A-C10A \\sim F3-C10
 with sigma of 0.02
 C6-C10 \\sim C6-C10A
 with sigma of 0.02
 C9-C10 \\sim C9A-C10A
 with sigma of 0.02
3. Rigid body (RIGU) restrains
 F3, F3A, C5, C6, C7, C8, C8A, C9, C9A, C10, C10A
 with sigma for 1-2 distances of 0.004 and sigma for 1-3 distances of 0.004
4. Others
 Sof(F3A)=Sof(H7BC)=Sof(H7BD)=Sof(C8A)=Sof(H8AA)=Sof(H8AB)=Sof(C9A)=Sof(H9AA)=
 Sof(H9AB)=Sof(C10A)=Sof(H10A)=1-FVAR(1)
 Sof(F3)=Sof(H7AA)=Sof(H7AB)=Sof(C8)=Sof(H8A)=Sof(H8B)=Sof(C9)=Sof(H9A)=
 Sof(H9B)=Sof(C10)=Sof(H10)=FVAR(1)
5.a Ternary CH refined with riding coordinates:
 C10(H10), C10A(H10A)
5.b Secondary CH2 refined with riding coordinates:
 C7(H7AA,H7AB), C7(H7BC,H7BD), C8(H8A,H8B), C8A(H8AA,H8AB), C9(H9A,H9B),
 C9A(H9AA,H9AB)
5.c Aromatic/amide H refined with riding coordinates:
 C2(H2), C3(H3)
;
_olex2_submission_original_sample_id lac250219_1_1
_olex2_submission_special_instructions 'No special instructions were received'
_oxdiff_exptl_absorpt_empirical_details
;
Empirical correction (ABSPACK) includes:
- Absorption correction using spherical harmonics
- Frame scaling
- Detector area scaling
- B-factor correction
;
_oxdiff_exptl_absorpt_empirical_full_max 2.076
_oxdiff_exptl_absorpt_empirical_full_min 0.603

loop_
_space_group_symop_operation_xyz
'x, y, z'
'-x, y, -z+1/2'
'x+1/2, y+1/2, z'
'-x+1/2, y+1/2, -z+1/2'
'-x, -y, -z'
'x, -y, z-1/2'
'-x+1/2, -y+1/2, -z'
'x+1/2, -y+1/2, z-1/2'

loop_
_atom_site_label
_atom_site_type_symbol
_atom_site_fract_x
_atom_site_fract_y
_atom_site_fract_z
_atom_site_U_iso_or_equiv
_atom_site_adp_type
_atom_site_occupancy
_atom_site_site_symmetry_order
_atom_site_calc_flag
_atom_site_refinement_flags_posn
_atom_site_refinement_flags_adp
_atom_site_refinement_flags_occupancy
_atom_site_disorder_assembly
_atom_site_disorder_group
I1 I 0.77157(2) 0.40684(3) 0.61519(3) 0.03196(11) Uani 1 1 d . . . . .
Br1 Br 0.52110(3) 0.64557(6) 0.65890(5) 0.03738(14) Uani 1 1 d . . . . .
F1 F 0.8486(2) 0.5650(5) 0.7416(3) 0.0619(10) Uani 1 1 d . . . . .
F2 F 0.68314(19) 0.2624(4) 0.4880(3) 0.0517(8) Uani 1 1 d . . . . .
F3 F 0.6220(4) 0.6385(7) 0.3950(5) 0.0386(16) Uani 0.513(8) 1 d D U P A 1
F3A F 0.7207(4) 0.7786(8) 0.5464(6) 0.0431(18) Uani 0.487(8) 1 d D U P A 2
C1 C 0.6912(2) 0.4866(5) 0.6238(4) 0.0267(8) Uani 1 1 d . . . . .
C2 C 0.6863(3) 0.3968(5) 0.6905(5) 0.0354(10) Uani 1 1 d . . . . .
H2 H 0.716839 0.305228 0.728367 0.042 Uiso 1 1 calc R . . . .
C3 C 0.6346(3) 0.4465(6) 0.6998(4) 0.0349(10) Uani 1 1 d . . . . .
H3 H 0.629518 0.388573 0.743817 0.042 Uiso 1 1 calc R . . . .
C4 C 0.5910(3) 0.5831(5) 0.6426(4) 0.0289(9) Uani 1 1 d . . . . .
C5 C 0.5948(3) 0.6753(5) 0.5738(4) 0.0272(8) Uani 1 1 d . U . . .
C6 C 0.6469(3) 0.6235(5) 0.5646(4) 0.0249(8) Uani 1 1 d D U . . .
C7 C 0.5447(3) 0.8228(6) 0.5122(5) 0.0381(11) Uani 1 1 d D U . . .
H7AA H 0.569813 0.909630 0.568193 0.046 Uiso 0.513(8) 1 calc R . P A 1
H7AB H 0.492475 0.804664 0.482789 0.046 Uiso 0.513(8) 1 calc R . P A 1
H7BC H 0.548925 0.886777 0.566806 0.046 Uiso 0.487(8) 1 calc R . P A 2
H7BD H 0.489124 0.792712 0.447914 0.046 Uiso 0.487(8) 1 calc R . P A 2
C8 C 0.5345(7) 0.8704(15) 0.4097(10) 0.041(2) Uani 0.513(8) 1 d D U P A 1
H8A H 0.503575 0.790619 0.348235 0.049 Uiso 0.513(8) 1 calc R . P A 1
H8B H 0.506690 0.971322 0.376987 0.049 Uiso 0.513(8) 1 calc R . P A 1
C8A C 0.5714(9) 0.9233(14) 0.4634(14) 0.047(3) Uani 0.487(8) 1 d D U P A 2
H8AA H 0.532276 1.005540 0.411576 0.056 Uiso 0.487(8) 1 calc R . P A 2
H8AB H 0.622402 0.973878 0.527524 0.056 Uiso 0.487(8) 1 calc R . P A 2
C9 C 0.6183(7) 0.8840(12) 0.4583(11) 0.040(2) Uani 0.513(8) 1 d D U P A 1
H9A H 0.614499 0.925049 0.397792 0.048 Uiso 0.513(8) 1 calc R . P A 1
H9B H 0.650090 0.957709 0.523854 0.048 Uiso 0.513(8) 1 calc R . P A 1
C9A C 0.5791(8) 0.8134(17) 0.3963(11) 0.050(3) Uani 0.487(8) 1 d D U P A 2
H9AA H 0.529650 0.754851 0.337797 0.060 Uiso 0.487(8) 1 calc R . P A 2
H9AB H 0.588323 0.876061 0.355748 0.060 Uiso 0.487(8) 1 calc R . P A 2
C10 C 0.6580(10) 0.7247(17) 0.4981(14) 0.028(3) Uani 0.513(8) 1 d D U P A 1
H10 H 0.715210 0.737888 0.545739 0.034 Uiso 0.513(8) 1 calc R . P A 1
C10A C 0.6467(10) 0.699(2) 0.4778(14) 0.033(4) Uani 0.487(8) 1 d D U P A 2
H10A H 0.643349 0.615393 0.431786 0.039 Uiso 0.487(8) 1 calc R . P A 2

loop_
_atom_site_aniso_label
_atom_site_aniso_U_11
_atom_site_aniso_U_22
_atom_site_aniso_U_33
_atom_site_aniso_U_23
_atom_site_aniso_U_13
_atom_site_aniso_U_12
I1 0.03423(17) 0.02688(17) 0.04783(19) -0.00334(11) 0.03352(15) 0.00275(10)
Br1 0.0461(3) 0.0412(3) 0.0545(3) -0.0021(2) 0.0460(3) -0.0012(2)
F1 0.0423(17) 0.068(2) 0.077(2) -0.0396(19) 0.0426(18) -0.0170(16)
F2 0.0488(16) 0.0487(18) 0.078(2) -0.0275(16) 0.0517(17) -0.0127(14)
F3 0.053(3) 0.041(3) 0.041(3) 0.003(2) 0.040(3) 0.000(2)
F3A 0.045(3) 0.049(4) 0.061(4) 0.017(3) 0.047(3) 0.007(3)
C1 0.0314(19) 0.028(2) 0.040(2) -0.0022(17) 0.0321(19) 0.0018(16)
C2 0.042(3) 0.029(2) 0.048(3) 0.0086(19) 0.036(2) 0.0068(18)
C3 0.043(2) 0.034(2) 0.044(2) 0.009(2) 0.036(2) 0.004(2)
C4 0.036(2) 0.031(2) 0.039(2) -0.0009(17) 0.033(2) -0.0008(17)
C5 0.036(2) 0.0223(18) 0.038(2) 0.0025(17) 0.0311(19) 0.0029(16)
C6 0.032(2) 0.0229(18) 0.033(2) 0.0006(16) 0.0279(18) 0.0013(16)
C7 0.050(3) 0.028(2) 0.063(3) 0.013(2) 0.049(3) 0.013(2)
C8 0.042(6) 0.038(6) 0.054(6) 0.019(5) 0.037(5) 0.016(5)
C8A 0.054(7) 0.038(6) 0.079(9) 0.025(6) 0.058(8) 0.020(6)
C9 0.052(6) 0.031(5) 0.060(7) 0.014(4) 0.048(6) 0.008(4)
C9A 0.050(6) 0.067(8) 0.054(6) 0.032(6) 0.045(6) 0.023(6)
C10 0.039(6) 0.022(5) 0.042(6) 0.002(4) 0.036(6) 0.002(4)
C10A 0.041(6) 0.042(8) 0.033(6) 0.010(6) 0.032(5) 0.008(5)

loop_
_atom_type_symbol
_atom_type_description
_atom_type_scat_dispersion_real
_atom_type_scat_dispersion_imag
_atom_type_scat_source
C C 0.0181 0.0091 'International Tables Vol C Tables 4.2.6.8 and 6.1.1.4'
H H 0.0000 0.0000 'International Tables Vol C Tables 4.2.6.8 and 6.1.1.4'
Br Br -0.6763 1.2805 'International Tables Vol C Tables 4.2.6.8 and 6.1.1.4'
F F 0.0727 0.0534 'International Tables Vol C Tables 4.2.6.8 and 6.1.1.4'
I I -0.3257 6.8362 'International Tables Vol C Tables 4.2.6.8 and 6.1.1.4'

loop_
_exptl_crystal_face_index_h
_exptl_crystal_face_index_k
_exptl_crystal_face_index_l
_exptl_crystal_face_perp_dist
-6 -3 5 0.0516
-5 3 5 0.0549
5 -2 -5 0.0455
1 0 -1 0.0507
1 5 0 0.0556
1 0 0 0.0072
-1 0 0 0.0072
-3 -1 5 0.0536
-1 1 -4 0.0400
2 -2 -5 0.0382

loop_
_geom_angle_atom_site_label_1
_geom_angle_atom_site_label_2
_geom_angle_atom_site_label_3
_geom_angle
F1 I1 F2 171.88(12)
F1 I1 C1 86.46(15)
F2 I1 C1 85.48(14)
C2 C1 I1 116.4(3)
C2 C1 C6 123.7(4)
C6 C1 I1 120.0(3)
C1 C2 H2 120.9
C1 C2 C3 118.2(4)
C3 C2 H2 120.9
C2 C3 H3 120.7
C4 C3 C2 118.7(4)
C4 C3 H3 120.7
C3 C4 Br1 116.7(3)
C3 C4 C5 123.9(4)
C5 C4 Br1 119.4(3)
C4 C5 C6 116.9(4)
C4 C5 C7 121.3(4)
C6 C5 C7 121.7(4)
C1 C6 C5 118.6(4)
C1 C6 C10 121.9(6)
C1 C6 C10A 119.3(7)
C5 C6 C10 119.4(6)
C5 C6 C10A 121.5(7)
C5 C7 H7AA 109.1
C5 C7 H7AB 109.1
C5 C7 H7BC 109.2
C5 C7 H7BD 109.2
C5 C7 C8 112.3(5)
C5 C7 C8A 111.9(5)
H7AA C7 H7AB 107.9
H7BC C7 H7BD 107.9
C8 C7 H7AA 109.1
C8 C7 H7AB 109.1
C8A C7 H7BC 109.2
C8A C7 H7BD 109.2
C7 C8 H8A 110.3
C7 C8 H8B 110.3
H8A C8 H8B 108.5
C9 C8 C7 107.2(8)
C9 C8 H8A 110.3
C9 C8 H8B 110.3
C7 C8A H8AA 110.0
C7 C8A H8AB 110.0
H8AA C8A H8AB 108.4
C9A C8A C7 108.3(9)
C9A C8A H8AA 110.0
C9A C8A H8AB 110.0
C8 C9 H9A 109.6
C8 C9 H9B 109.6
H9A C9 H9B 108.1
C10 C9 C8 110.1(10)
C10 C9 H9A 109.6
C10 C9 H9B 109.6
C8A C9A H9AA 109.5
C8A C9A H9AB 109.5
H9AA C9A H9AB 108.1
C10A C9A C8A 110.8(12)
C10A C9A H9AA 109.5
C10A C9A H9AB 109.5
F3 C10 C6 105.8(10)
F3 C10 C9 106.3(11)
F3 C10 H10 109.5
C6 C10 H10 109.5
C9 C10 C6 115.9(10)
C9 C10 H10 109.5
F3A C10A C6 106.0(11)
F3A C10A C9A 110.2(12)
F3A C10A H10A 109.3
C6 C10A H10A 109.3
C9A C10A C6 112.6(10)
C9A C10A H10A 109.3

loop_
_geom_bond_atom_site_label_1
_geom_bond_atom_site_label_2
_geom_bond_distance
I1 F1 1.998(3)
I1 F2 1.998(3)
I1 C1 2.097(4)
Br1 C4 1.908(4)
F3 C10 1.414(17)
F3A C10A 1.411(18)
C1 C2 1.375(6)
C1 C6 1.386(6)
C2 H2 0.9300
C2 C3 1.387(7)
C3 H3 0.9300
C3 C4 1.374(6)
C4 C5 1.398(6)
C5 C6 1.400(6)
C5 C7 1.505(6)
C6 C10 1.520(11)
C6 C10A 1.523(11)
C7 H7AA 0.9700
C7 H7AB 0.9700
C7 H7BC 0.9700
C7 H7BD 0.9700
C7 C8 1.531(11)
C7 C8A 1.549(11)
C8 H8A 0.9700
C8 H8B 0.9700
C8 C9 1.531(13)
C8A H8AA 0.9700
C8A H8AB 0.9700
C8A C9A 1.520(14)
C9 H9A 0.9700
C9 H9B 0.9700
C9 C10 1.495(13)
C9A H9AA 0.9700
C9A H9AB 0.9700
C9A C10A 1.496(14)
C10 H10 0.9800
C10A H10A 0.9800

loop_
_exptl_oxdiff_crystal_face_indexfrac_h
_exptl_oxdiff_crystal_face_indexfrac_k
_exptl_oxdiff_crystal_face_indexfrac_l
_exptl_oxdiff_crystal_face_x
_exptl_oxdiff_crystal_face_y
_exptl_oxdiff_crystal_face_z
-6.0003 -3.0000 5.0002 -0.0619 0.2552 0.6865
-4.9996 3.0000 4.9997 0.2913 -0.6500 0.1642
4.9997 -2.0000 -4.9998 -0.2186 0.5058 -0.2507
1.0000 -0.0000 -1.0000 -0.0146 0.0435 -0.0848
1.0005 5.0000 -0.0005 0.2805 -0.7610 -0.4358
1.0000 0.0000 -0.0000 -0.0829 -0.0400 -0.0031
-1.0000 -0.0000 0.0000 0.0829 0.0400 0.0031
-3.0000 -1.0000 5.0000 -0.1653 -0.1532 0.5043
-1.0000 1.0000 -4.0000 0.4288 0.2298 -0.4103
1.9997 -2.0000 -4.9997 0.0302 0.6259 -0.2416
